data_4515398
loop_
_publ_author_name
'Fu, Hong-Ru'
'Wu, Xiao-Xia'
'Ma, Lu-Fang'
'Wang, Fei'
'Zhang, Jian'

_publ_section_title
;
 Dual-Emission SG7@MOF Sensor via SC-SC Transformation: Enhancing the
 Formation of Excimer Emission and the Range and Sensitivity of Detection.
;
_journal_issue 21
_journal_name_full 'ACS applied materials &amp; interfaces'
_journal_page_first 18012
_journal_page_last 18020
_journal_paper_doi 10.1021/acsami.8b05614
_journal_volume 10
_journal_year 2018
_chemical_formula_moiety 'C124 H92 N30 O18 S3 Zn4'
_chemical_formula_sum 'C124 H92 N30 O18 S3 Zn4'
_chemical_formula_weight 2647.93
_space_group_crystal_system monoclinic
_space_group_IT_number 15
_space_group_name_Hall '-C 2yc'
_space_group_name_H-M_alt 'C 1 2/c 1'
_atom_sites_solution_hydrogens mixed
_audit_creation_method SHELXL-2014/7
_cell_angle_alpha 90
_cell_angle_beta 107.92(3)
_cell_angle_gamma 90
_cell_formula_units_Z 4
_cell_length_a 32.987(7)
_cell_length_b 31.548(6)
_cell_length_c 16.376(3)
_cell_measurement_reflns_used 21695
_cell_measurement_temperature 100.01(10)
_cell_measurement_theta_max 27.7540
_cell_measurement_theta_min 3.6140
_cell_volume 16215(6)
_computing_cell_refinement 'CrysAlisPro 1.171.38.41r (Rigaku OD, 2015)'
_computing_data_collection 'CrysAlisPro 1.171.38.41r (Rigaku OD, 2015)'
_computing_data_reduction 'CrysAlisPro 1.171.38.41r (Rigaku OD, 2015)'
_computing_structure_refinement 'SHELXL-2014/7 (Sheldrick, 2014)'
_diffrn_ambient_temperature 100.01(10)
_diffrn_detector_area_resol_mean 16.1169
_diffrn_measured_fraction_theta_full 0.995
_diffrn_measured_fraction_theta_max 0.995
_diffrn_measurement_device_type 'SuperNova, Single source at offset, EosS2'
_diffrn_measurement_method '\w scans'
_diffrn_radiation_type MoK\a
_diffrn_radiation_wavelength 0.71073
_diffrn_reflns_av_R_equivalents 0.0294
_diffrn_reflns_av_unetI/netI 0.0307
_diffrn_reflns_Laue_measured_fraction_full 0.995
_diffrn_reflns_Laue_measured_fraction_max 0.995
_diffrn_reflns_limit_h_max 39
_diffrn_reflns_limit_h_min -39
_diffrn_reflns_limit_k_max 29
_diffrn_reflns_limit_k_min -37
_diffrn_reflns_limit_l_max 19
_diffrn_reflns_limit_l_min -19
_diffrn_reflns_number 56228
_diffrn_reflns_point_group_measured_fraction_full 0.995
_diffrn_reflns_point_group_measured_fraction_max 0.995
_diffrn_reflns_theta_full 24.998
_diffrn_reflns_theta_max 24.998
_diffrn_reflns_theta_min 3.309
_diffrn_source 'micro-focus sealed X-ray tube'
_exptl_absorpt_coefficient_mu 0.683
_exptl_absorpt_correction_T_max 1.00000
_exptl_absorpt_correction_T_min 0.39774
_exptl_absorpt_correction_type multi-scan
_exptl_crystal_colour 'light yellow'
_exptl_crystal_density_diffrn 1.085
_exptl_crystal_description block
_exptl_crystal_F_000 5432
_exptl_crystal_size_max 0.30
_exptl_crystal_size_mid 0.30
_exptl_crystal_size_min 0.20
_exptl_transmission_factor_max 0.872
_exptl_transmission_factor_min 0.815
_refine_diff_density_max 2.466
_refine_diff_density_min -1.313
_refine_diff_density_rms 0.110
_refine_ls_extinction_method none
_refine_ls_goodness_of_fit_ref 1.294
_refine_ls_hydrogen_treatment mixed
_refine_ls_matrix_type full
_refine_ls_number_parameters 824
_refine_ls_number_reflns 14219
_refine_ls_number_restraints 68
_refine_ls_restrained_S_all 1.302
_refine_ls_R_factor_all 0.0913
_refine_ls_R_factor_gt 0.0754
_refine_ls_shift/su_max 0.001
_refine_ls_shift/su_mean 0.000
_refine_ls_structure_factor_coef Fsqd
_refine_ls_weighting_details 'w=1/[\s^2^(Fo^2^)+(0.2000P)^2^] where P=(Fo^2^+2Fc^2^)/3'
_refine_ls_weighting_scheme calc
_refine_ls_wR_factor_gt 0.2841
_refine_ls_wR_factor_ref 0.3012
_reflns_Friedel_coverage 0.000
_reflns_number_gt 11252
_reflns_number_total 14219
_reflns_threshold_expression 'I > 2\s(I)'
_cod_data_source_file am8b05614_si_002.cif
_cod_data_source_block SG7
_cod_original_sg_symbol_H-M 'C 2/c'
_cod_database_code 4515398
_shelx_shelxl_version_number 2014/7
_shelx_space_group_comment
;
The symmetry employed for this shelxl refinement is uniquely defined
by the following loop, which should always be used as a source of
symmetry information in preference to the above space-group names.
They are only intended as comments.
;
_platon_squeeze_void_probe_radius 1.20

loop_
_space_group_symop_operation_xyz
'x, y, z'
'-x, y, -z+1/2'
'x+1/2, y+1/2, z'
'-x+1/2, y+1/2, -z+1/2'
'-x, -y, -z'
'x, -y, z-1/2'
'-x+1/2, -y+1/2, -z'
'x+1/2, -y+1/2, z-1/2'

loop_
_atom_site_label
_atom_site_type_symbol
_atom_site_fract_x
_atom_site_fract_y
_atom_site_fract_z
_atom_site_U_iso_or_equiv
_atom_site_adp_type
_atom_site_occupancy
_atom_site_site_symmetry_order
_atom_site_calc_flag
_atom_site_refinement_flags_posn
_atom_site_refinement_flags_adp
_atom_site_refinement_flags_occupancy
Zn1 Zn -0.36990(2) 0.30603(2) -0.25971(3) 0.0279(2) Uani 1 1 d . . .
Zn2 Zn -0.62644(2) 0.69576(2) -0.52469(3) 0.0249(2) Uani 1 1 d . . .
N3 N -0.15280(11) -0.13846(11) -0.0450(2) 0.0269(8) Uani 1 1 d . . .
O1 O -0.35913(9) 0.28223(10) -0.35965(19) 0.0297(7) Uani 1 1 d . U .
N2 N -0.16820(11) -0.07069(11) -0.0604(2) 0.0272(8) Uani 1 1 d . . .
N14 N -0.56517(11) 0.69945(11) -0.4575(2) 0.0273(8) Uani 1 1 d . . .
N4 N 0.00009(10) 0.18989(13) 0.1377(3) 0.0374(11) Uani 1 1 d . . .
N11 N -0.32657(10) 0.42935(11) -0.2019(2) 0.0250(7) Uani 1 1 d . . .
N13 N -0.49894(10) 0.68763(12) -0.3787(2) 0.0278(8) Uani 1 1 d . . .
N12 N -0.34165(10) 0.36154(11) -0.2281(2) 0.0269(8) Uani 1 1 d . . .
N8 N -0.34577(9) 0.60673(11) -0.1954(2) 0.0232(7) Uani 1 1 d . . .
N7 N -0.34310(11) 0.26246(11) -0.1698(2) 0.0306(8) Uani 1 1 d . . .
N1 N -0.15305(11) 0.10710(11) -0.0394(2) 0.0293(8) Uani 1 1 d . . .
N10 N -0.16079(10) 0.76060(11) 0.0162(2) 0.0287(8) Uani 1 1 d . . .
C21 C -0.19272(12) -0.13387(14) -0.1049(3) 0.0284(9) Uani 1 1 d . . .
H21A H -0.2100 -0.1559 -0.1336 0.034 Uiso 1 1 calc R U .
C44 C -0.29973(12) 0.50044(14) -0.2102(3) 0.0257(9) Uani 1 1 d . . .
H44A H -0.2752 0.4889 -0.2177 0.031 Uiso 1 1 calc R U .
C34 C -0.38563(11) 0.62561(13) -0.2384(2) 0.0229(8) Uani 1 1 d . . .
C19 C -0.13920(13) -0.09983(13) -0.0197(3) 0.0256(9) Uani 1 1 d . . .
H19A H -0.1132 -0.0936 0.0207 0.031 Uiso 1 1 calc R U .
C38 C -0.45106(12) 0.62676(14) -0.3556(3) 0.0260(9) Uani 1 1 d . . .
H38A H -0.4694 0.6140 -0.4042 0.031 Uiso 1 1 calc R U .
C40 C -0.34115(11) 0.56146(13) -0.1967(2) 0.0230(8) Uani 1 1 d . . .
C42 C -0.36806(12) 0.49162(13) -0.1865(2) 0.0242(9) Uani 1 1 d . . .
H42A H -0.3891 0.4741 -0.1782 0.029 Uiso 1 1 calc R U .
C29 C -0.28164(12) 0.61788(13) -0.0742(3) 0.0273(9) Uani 1 1 d . . .
H29A H -0.2853 0.5913 -0.0529 0.033 Uiso 1 1 calc R U .
C6 C -0.19458(13) 0.04221(14) -0.0406(3) 0.0285(9) Uani 1 1 d . . .
H6A H -0.2173 0.0582 -0.0352 0.034 Uiso 1 1 calc R U .
N5 N 0.06734(12) 0.19896(13) 0.2117(3) 0.0441(11) Uani 1 1 d . . .
C5 C -0.19802(13) -0.00129(14) -0.0469(3) 0.0288(9) Uani 1 1 d . . .
H5A H -0.2233 -0.0144 -0.0474 0.035 Uiso 1 1 calc R U .
C52 C -0.53746(11) 0.67046(14) -0.4189(3) 0.0248(9) Uani 1 1 d . . .
H52A H -0.5435 0.6417 -0.4192 0.030 Uiso 1 1 calc R U .
C28 C -0.31047(12) 0.63161(14) -0.1513(3) 0.0264(9) Uani 1 1 d . . .
N9 N -0.20894(10) 0.70975(12) -0.0108(2) 0.0293(8) Uani 1 1 d . . .
C36 C -0.43459(12) 0.68390(14) -0.2561(3) 0.0260(9) Uani 1 1 d . . .
H36A H -0.4417 0.7098 -0.2372 0.031 Uiso 1 1 calc R U .
C45 C -0.30479(12) 0.54400(13) -0.2083(3) 0.0260(9) Uani 1 1 d . . .
H45A H -0.2835 0.5617 -0.2150 0.031 Uiso 1 1 calc R U .
C1 C -0.15667(13) 0.06258(13) -0.0423(2) 0.0259(9) Uani 1 1 d . . .
C33 C -0.30304(12) 0.67163(14) -0.1828(3) 0.0287(9) Uani 1 1 d . . .
H33A H -0.3206 0.6809 -0.2358 0.034 Uiso 1 1 calc R U .
C2 C -0.12305(13) 0.03685(14) -0.0472(3) 0.0286(9) Uani 1 1 d . . .
H2A H -0.0975 0.0495 -0.0469 0.034 Uiso 1 1 calc R U .
C46 C -0.19287(13) 0.74312(14) -0.0420(3) 0.0308(10) Uani 1 1 d . . .
H46A H -0.2034 0.7526 -0.0984 0.037 Uiso 1 1 calc R U .
C31 C -0.24243(12) 0.68285(14) -0.0582(3) 0.0275(9) Uani 1 1 d . . .
C7 C -0.11405(13) 0.12715(13) 0.0053(3) 0.0284(9) Uani 1 1 d . . .
C12 C -0.10529(13) 0.16696(14) -0.0229(3) 0.0322(10) Uani 1 1 d . . .
H12A H -0.1242 0.1793 -0.0713 0.039 Uiso 1 1 calc R U .
C49 C -0.35755(12) 0.40026(13) -0.2352(3) 0.0259(9) Uani 1 1 d . . .
H49A H -0.3862 0.4068 -0.2599 0.031 Uiso 1 1 calc R U .
C41 C -0.37239(12) 0.53482(13) -0.1848(2) 0.0241(9) Uani 1 1 d . . .
H41A H -0.3966 0.5464 -0.1757 0.029 Uiso 1 1 calc R U .
N6 N -0.29817(11) 0.21160(12) -0.1112(2) 0.0286(8) Uani 1 1 d . . .
C43 C -0.33204(12) 0.47416(13) -0.2006(2) 0.0222(8) Uani 1 1 d . . .
C37 C -0.46150(11) 0.66589(13) -0.3292(3) 0.0247(9) Uani 1 1 d . . .
C32 C -0.27053(13) 0.69680(14) -0.1365(3) 0.0345(11) Uani 1 1 d . . .
H32A H -0.2669 0.7236 -0.1570 0.041 Uiso 1 1 calc R U .
C39 C -0.41411(12) 0.60682(13) -0.3109(2) 0.0244(9) Uani 1 1 d . . .
H39A H -0.4078 0.5804 -0.3289 0.029 Uiso 1 1 calc R U .
C50 C -0.28845(12) 0.40722(14) -0.1709(3) 0.0284(9) Uani 1 1 d . . .
H50A H -0.2616 0.4187 -0.1446 0.034 Uiso 1 1 calc R U .
C4 C -0.16398(13) -0.02549(13) -0.0527(2) 0.0264(9) Uani 1 1 d . . .
C8 C -0.08474(13) 0.10848(14) 0.0767(3) 0.0300(9) Uani 1 1 d . . .
H8A H -0.0905 0.0820 0.0954 0.036 Uiso 1 1 calc R U .
C20 C -0.20254(13) -0.09243(14) -0.1149(3) 0.0278(9) Uani 1 1 d . . .
H20A H -0.2274 -0.0806 -0.1511 0.033 Uiso 1 1 calc R U .
C10 C -0.03924(13) 0.16854(14) 0.0923(3) 0.0337(10) Uani 1 1 d . . .
C51 C -0.29795(14) 0.36601(15) -0.1864(3) 0.0320(10) Uani 1 1 d . . .
H51A H -0.2785 0.3438 -0.1717 0.038 Uiso 1 1 calc R U .
C53 C -0.50310(14) 0.73133(15) -0.3916(3) 0.0397(12) Uani 1 1 d . . .
H53A H -0.4821 0.7518 -0.3711 0.048 Uiso 1 1 calc R U .
C3 C -0.12652(13) -0.00629(14) -0.0523(3) 0.0292(9) Uani 1 1 d . . .
H3A H -0.1036 -0.0226 -0.0556 0.035 Uiso 1 1 calc R U .
C35 C -0.39752(12) 0.66428(13) -0.2108(3) 0.0250(9) Uani 1 1 d . . .
H35A H -0.3800 0.6768 -0.1610 0.030 Uiso 1 1 calc R U .
C25 C -0.30902(13) 0.24106(13) -0.1734(3) 0.0275(9) Uani 1 1 d . . .
H25A H -0.2947 0.2458 -0.2133 0.033 Uiso 1 1 calc R U .
C13 C -0.19050(13) 0.13288(13) -0.0594(3) 0.0272(9) Uani 1 1 d . . .
C11 C -0.06747(14) 0.18813(14) 0.0228(3) 0.0348(11) Uani 1 1 d . . .
H11A H -0.0617 0.2151 0.0062 0.042 Uiso 1 1 calc R U .
C30 C -0.24773(12) 0.64295(14) -0.0286(3) 0.0277(9) Uani 1 1 d . . .
H30A H -0.2286 0.6329 0.0220 0.033 Uiso 1 1 calc R U .
C54 C -0.54406(14) 0.73780(15) -0.4403(3) 0.0397(11) Uani 1 1 d . . .
H54A H -0.5561 0.7641 -0.4592 0.048 Uiso 1 1 calc R U .
C22 C 0.03723(13) 0.17036(16) 0.1745(3) 0.0403(12) Uani 1 1 d . . .
H22A H 0.0415 0.1412 0.1744 0.048 Uiso 1 1 calc R U .
C48 C -0.15568(14) 0.73729(15) 0.0902(3) 0.0381(11) Uani 1 1 d . . .
H48A H -0.1351 0.7423 0.1426 0.046 Uiso 1 1 calc R U .
C9 C -0.04719(13) 0.12919(15) 0.1201(3) 0.0342(10) Uani 1 1 d . . .
H9A H -0.0276 0.1166 0.1673 0.041 Uiso 1 1 calc R U .
C27 C -0.35419(13) 0.24565(15) -0.1017(3) 0.0351(10) Uani 1 1 d . . .
H27A H -0.3773 0.2544 -0.0846 0.042 Uiso 1 1 calc R U .
C24 C 0.04824(16) 0.23763(17) 0.1961(5) 0.0630(18) Uani 1 1 d . . .
H24A H 0.0615 0.2635 0.2139 0.076 Uiso 1 1 calc R U .
C23 C 0.00587(15) 0.23209(18) 0.1494(4) 0.0586(17) Uani 1 1 d . . .
H23A H -0.0145 0.2532 0.1300 0.070 Uiso 1 1 calc R U .
C14 C -0.22150(15) 0.13065(16) -0.1382(3) 0.0398(12) Uani 1 1 d . . .
H14A H -0.2183 0.1119 -0.1796 0.048 Uiso 1 1 calc R U .
C26 C -0.32670(14) 0.21478(16) -0.0637(3) 0.0363(11) Uani 1 1 d . . .
H26A H -0.3267 0.1989 -0.0159 0.044 Uiso 1 1 calc R U .
C47 C -0.18500(14) 0.70623(16) 0.0752(3) 0.0385(11) Uani 1 1 d . . .
H47A H -0.1885 0.6864 0.1144 0.046 Uiso 1 1 calc R U .
S1 S 0.10865(11) 0.33816(8) 0.1155(3) 0.1351(11) Uani 1 1 d . . .
C17 C -0.23122(13) 0.18651(14) -0.0143(3) 0.0292(9) Uani 1 1 d . . .
H17A H -0.2346 0.2050 0.0275 0.035 Uiso 1 1 calc R U .
C16 C -0.26186(13) 0.18420(14) -0.0932(3) 0.0274(9) Uani 1 1 d . . .
C18 C -0.19540(12) 0.16117(15) 0.0024(3) 0.0303(10) Uani 1 1 d . . .
H18A H -0.1744 0.1630 0.0553 0.036 Uiso 1 1 calc R U .
S2 S -0.06078(12) 0.33295(14) -0.0274(3) 0.1195(13) Uani 0.5 1 d . . P
O11 O -0.06078(12) 0.33295(14) -0.0274(3) 0.1195(13) Uani 0.5 1 d . U P
C15 C -0.25773(15) 0.15626(15) -0.1563(3) 0.0375(11) Uani 1 1 d . . .
H15A H -0.2787 0.1547 -0.2094 0.045 Uiso 1 1 calc R U .
O10 O 0.1339(3) 0.30464(19) 0.1634(6) 0.153(3) Uani 1 1 d . U .
O9 O 0.1280(2) 0.3780(2) 0.1446(6) 0.153(3) Uani 1 1 d . U .
O8 O 0.1030(3) 0.3296(3) 0.0227(6) 0.152(3) Uani 1 1 d . U .
C62 C 0.0050(5) 0.3447(3) 0.2109(8) 0.116(3) Uani 1 1 d . . .
C61 C 0.0238(4) 0.3397(3) 0.0602(10) 0.123(4) Uani 1 1 d . . .
H61A H 0.0304 0.3384 0.0090 0.147 Uiso 1 1 calc R U .
C60 C -0.0296(4) 0.3431(3) 0.1387(12) 0.128(4) Uani 1 1 d . . .
C59 C 0.0561(4) 0.3412(3) 0.1322(11) 0.130(4) Uani 1 1 d . . .
C58 C -0.0215(5) 0.3400(3) 0.0543(11) 0.158(6) Uani 1 1 d . . .
C57 C 0.0470(5) 0.3449(2) 0.2085(10) 0.130(5) Uani 1 1 d D . .
C56 C 0.0887(6) 0.3441(3) 0.2825(13) 0.210(10) Uani 1 1 d D . .
H56A H 0.1165 0.3444 0.2799 0.252 Uiso 1 1 calc R U .
O5 O -0.0876(3) 0.3666(4) -0.0358(7) 0.089(3) Uani 0.5 1 d . U P
O6 O -0.0858(4) 0.2906(3) -0.0239(8) 0.097(3) Uani 0.5 1 d . U P
O7 O -0.0422(3) 0.3316(4) -0.0946(6) 0.080(3) Uani 0.5 1 d . U P
C55 C -0.0730(7) 0.3428(4) 0.1353(12) 0.178(7) Uani 1 1 d D . .
H55A H -0.0935 0.3417 0.0817 0.213 Uiso 1 1 calc R U .
O4 O -0.45651(17) 0.43390(19) -0.2918(5) 0.093(2) Uani 1 1 d . U .
O3 O -0.4492(2) 0.4209(3) -0.4078(4) 0.116(2) Uani 1 1 d . U .
N15 N -0.4557(2) 0.4457(3) -0.3487(7) 0.093(2) Uani 1 1 d . . .
O2 O -0.4673(3) 0.4838(3) -0.3755(6) 0.178(4) Uani 1 1 d . U .
H1A H -0.3612(14) 0.2539(16) -0.364(3) 0.025(11) Uiso 1 1 d . . .

loop_
_atom_site_aniso_label
_atom_site_aniso_U_11
_atom_site_aniso_U_22
_atom_site_aniso_U_33
_atom_site_aniso_U_23
_atom_site_aniso_U_13
_atom_site_aniso_U_12
Zn1 0.0239(3) 0.0213(3) 0.0370(4) 0.00436(19) 0.0070(2) 0.00598(17)
Zn2 0.0191(3) 0.0192(3) 0.0312(3) 0.00071(18) 0.0000(2) 0.00470(17)
N3 0.0313(18) 0.022(2) 0.0249(18) -0.0009(14) 0.0046(15) 0.0001(15)
O1 0.0323(15) 0.0178(17) 0.0351(17) 0.0032(13) 0.0047(12) 0.0030(13)
N2 0.0326(18) 0.023(2) 0.0242(18) 0.0019(14) 0.0056(15) 0.0061(14)
N14 0.0225(18) 0.025(2) 0.030(2) 0.0019(15) 0.0006(15) 0.0010(14)
N4 0.018(2) 0.033(3) 0.062(3) -0.0022(18) 0.013(2) -0.0018(14)
N11 0.0267(17) 0.025(2) 0.0250(18) 0.0023(14) 0.0109(14) 0.0030(14)
N13 0.0216(18) 0.026(2) 0.032(2) 0.0001(15) 0.0029(15) -0.0018(13)
N12 0.0271(18) 0.026(2) 0.0272(19) 0.0041(15) 0.0074(14) 0.0051(15)
N8 0.0153(15) 0.0198(19) 0.0301(18) 0.0015(14) 0.0006(13) -0.0010(13)
N7 0.0298(18) 0.028(2) 0.033(2) 0.0045(16) 0.0070(15) 0.0094(15)
N1 0.0287(18) 0.025(2) 0.0305(19) 0.0040(15) 0.0034(15) 0.0057(15)
N10 0.0196(16) 0.028(2) 0.034(2) 0.0027(15) 0.0018(15) -0.0080(14)
C21 0.023(2) 0.033(3) 0.025(2) -0.0056(18) 0.0000(17) -0.0023(17)
C44 0.0207(19) 0.028(2) 0.027(2) 0.0017(17) 0.0061(16) 0.0018(16)
C34 0.0172(18) 0.026(2) 0.023(2) 0.0029(17) 0.0030(15) -0.0015(15)
C19 0.026(2) 0.022(2) 0.025(2) -0.0008(17) 0.0035(17) -0.0030(17)
C38 0.0223(19) 0.027(2) 0.026(2) -0.0056(17) 0.0031(16) -0.0029(16)
C40 0.0200(19) 0.026(2) 0.020(2) 0.0016(16) 0.0017(15) 0.0014(16)
C42 0.0205(18) 0.026(2) 0.026(2) 0.0035(17) 0.0082(16) -0.0038(16)
C29 0.0231(19) 0.022(2) 0.030(2) 0.0051(17) -0.0015(17) -0.0014(16)
C6 0.029(2) 0.027(2) 0.027(2) 0.0022(18) 0.0052(17) 0.0065(18)
N5 0.030(2) 0.030(2) 0.075(3) -0.003(2) 0.020(2) -0.0038(16)
C5 0.026(2) 0.029(3) 0.029(2) 0.0002(18) 0.0042(17) 0.0040(17)
C52 0.0186(19) 0.022(2) 0.030(2) -0.0023(17) 0.0023(16) 0.0025(16)
C28 0.0201(19) 0.029(2) 0.026(2) 0.0030(18) 0.0009(16) -0.0041(16)
N9 0.0228(17) 0.023(2) 0.036(2) 0.0043(16) 0.0003(15) -0.0072(14)
C36 0.025(2) 0.024(2) 0.029(2) -0.0047(18) 0.0084(18) -0.0019(17)
C45 0.0193(18) 0.024(2) 0.033(2) 0.0033(17) 0.0066(16) -0.0021(16)
C1 0.033(2) 0.021(2) 0.023(2) 0.0026(16) 0.0068(17) 0.0051(17)
C33 0.025(2) 0.026(2) 0.028(2) 0.0066(18) -0.0025(17) -0.0056(17)
C2 0.034(2) 0.024(2) 0.033(2) 0.0050(18) 0.0169(18) 0.0035(17)
C46 0.026(2) 0.031(3) 0.031(2) 0.0079(19) 0.0033(18) -0.0033(18)
C31 0.021(2) 0.023(2) 0.032(2) 0.0044(18) -0.0016(17) -0.0054(16)
C7 0.029(2) 0.023(2) 0.038(2) 0.0014(18) 0.0169(19) 0.0046(17)
C12 0.032(2) 0.027(2) 0.042(3) 0.008(2) 0.0173(19) 0.0127(18)
C49 0.0218(19) 0.024(2) 0.031(2) 0.0016(18) 0.0063(17) 0.0062(17)
C41 0.0200(18) 0.031(2) 0.023(2) -0.0019(17) 0.0097(16) 0.0021(16)
N6 0.0317(18) 0.026(2) 0.0264(19) -0.0012(15) 0.0065(15) 0.0065(15)
C43 0.0258(19) 0.024(2) 0.0158(19) 0.0032(16) 0.0056(15) 0.0018(16)
C37 0.0164(18) 0.024(2) 0.034(2) 0.0017(17) 0.0072(16) -0.0008(16)
C32 0.024(2) 0.030(3) 0.042(3) 0.0140(19) 0.000(2) -0.0047(17)
C39 0.025(2) 0.023(2) 0.025(2) -0.0001(17) 0.0062(16) -0.0004(16)
C50 0.0220(19) 0.034(3) 0.026(2) 0.0035(18) 0.0022(17) 0.0069(17)
C4 0.032(2) 0.024(2) 0.020(2) 0.0029(16) 0.0037(16) 0.0015(17)
C8 0.032(2) 0.028(2) 0.033(2) 0.0061(18) 0.0136(18) 0.0017(18)
C20 0.029(2) 0.026(2) 0.022(2) -0.0027(17) -0.0016(17) -0.0015(17)
C10 0.022(2) 0.024(2) 0.059(3) -0.002(2) 0.017(2) 0.0016(17)
C51 0.031(2) 0.032(3) 0.032(2) 0.0028(19) 0.0071(18) 0.0066(19)
C53 0.032(2) 0.020(2) 0.054(3) 0.007(2) -0.006(2) -0.0039(18)
C3 0.038(2) 0.026(2) 0.030(2) 0.0056(18) 0.0191(18) 0.0078(18)
C35 0.025(2) 0.020(2) 0.025(2) -0.0027(16) 0.0015(16) -0.0042(16)
C25 0.027(2) 0.023(2) 0.029(2) 0.0023(17) 0.0040(17) 0.0008(17)
C13 0.030(2) 0.021(2) 0.029(2) 0.0012(17) 0.0084(18) 0.0063(17)
C11 0.032(2) 0.023(2) 0.056(3) 0.004(2) 0.023(2) 0.0045(18)
C30 0.0192(19) 0.030(2) 0.029(2) 0.0043(18) 0.0005(17) -0.0051(16)
C54 0.030(2) 0.024(3) 0.056(3) 0.007(2) 0.001(2) 0.0034(19)
C22 0.022(2) 0.028(3) 0.069(3) 0.003(2) 0.011(2) -0.0075(18)
C48 0.033(2) 0.039(3) 0.030(2) 0.004(2) -0.0076(19) -0.009(2)
C9 0.026(2) 0.038(3) 0.040(3) 0.005(2) 0.0107(19) 0.0049(18)
C27 0.029(2) 0.037(3) 0.040(3) 0.004(2) 0.012(2) 0.0062(19)
C24 0.037(3) 0.021(3) 0.124(6) -0.015(3) 0.014(3) -0.006(2)
C23 0.029(2) 0.030(3) 0.115(5) -0.004(3) 0.019(3) 0.005(2)
C14 0.051(3) 0.036(3) 0.026(2) -0.005(2) 0.002(2) 0.020(2)
C26 0.035(2) 0.040(3) 0.037(3) 0.009(2) 0.016(2) 0.006(2)
C47 0.038(2) 0.032(3) 0.035(3) 0.008(2) -0.004(2) -0.010(2)
S1 0.163(3) 0.0517(15) 0.190(3) -0.0010(17) 0.054(2) 0.0016(16)
C17 0.032(2) 0.030(2) 0.027(2) -0.0055(18) 0.0108(18) 0.0049(18)
C16 0.028(2) 0.022(2) 0.030(2) 0.0001(18) 0.0065(18) 0.0037(17)
C18 0.024(2) 0.045(3) 0.020(2) -0.0003(18) 0.0038(16) 0.0051(18)
S2 0.093(2) 0.114(3) 0.134(3) 0.010(2) 0.009(2) 0.014(2)
O11 0.093(2) 0.114(3) 0.134(3) 0.010(2) 0.009(2) 0.014(2)
C15 0.046(3) 0.033(3) 0.025(2) -0.0047(19) -0.002(2) 0.014(2)
O10 0.173(7) 0.052(4) 0.199(7) -0.009(4) 0.006(5) 0.047(4)
O9 0.158(6) 0.067(5) 0.237(9) -0.006(5) 0.065(6) -0.004(4)
O8 0.165(6) 0.156(7) 0.135(6) -0.026(6) 0.046(5) 0.001(6)
C62 0.136(9) 0.058(6) 0.155(12) -0.010(6) 0.047(9) 0.002(6)
C61 0.088(7) 0.080(7) 0.203(13) 0.002(7) 0.047(8) 0.003(5)
C60 0.118(9) 0.058(6) 0.217(16) -0.022(8) 0.065(11) -0.012(6)
C59 0.117(8) 0.046(5) 0.207(14) -0.017(7) 0.022(9) -0.014(5)
C58 0.177(14) 0.061(7) 0.193(14) -0.022(8) -0.006(12) -0.007(7)
C57 0.194(13) 0.025(4) 0.218(14) -0.012(6) 0.134(12) -0.003(5)
C56 0.210(15) 0.048(6) 0.26(2) 0.009(9) -0.087(16) 0.008(8)
O5 0.086(6) 0.082(6) 0.095(6) 0.006(5) 0.021(5) 0.003(5)
O6 0.119(7) 0.052(5) 0.125(7) 0.028(5) 0.044(6) 0.006(5)
O7 0.074(5) 0.097(7) 0.071(5) 0.006(5) 0.026(4) 0.007(5)
C55 0.26(2) 0.086(9) 0.197(16) -0.018(9) 0.092(15) -0.076(11)
O4 0.053(3) 0.058(3) 0.172(7) 0.025(4) 0.041(4) -0.003(2)
O3 0.120(4) 0.145(6) 0.064(3) 0.036(4) -0.002(3) -0.075(4)
N15 0.044(3) 0.086(7) 0.131(8) 0.006(5) 0.001(4) 0.015(3)
O2 0.176(7) 0.111(6) 0.234(9) 0.065(6) 0.042(6) 0.071(5)

loop_
_atom_type_symbol
_atom_type_description
_atom_type_scat_dispersion_real
_atom_type_scat_dispersion_imag
_atom_type_scat_source
C C 0.0033 0.0016 'International Tables Vol C Tables 4.2.6.8 and 6.1.1.4'
H H 0.0000 0.0000 'International Tables Vol C Tables 4.2.6.8 and 6.1.1.4'
N N 0.0061 0.0033 'International Tables Vol C Tables 4.2.6.8 and 6.1.1.4'
O O 0.0106 0.0060 'International Tables Vol C Tables 4.2.6.8 and 6.1.1.4'
S S 0.1246 0.1234 'International Tables Vol C Tables 4.2.6.8 and 6.1.1.4'
Zn Zn 0.2839 1.4301 'International Tables Vol C Tables 4.2.6.8 and 6.1.1.4'

loop_
_geom_angle_atom_site_label_1
_geom_angle_atom_site_label_2
_geom_angle_atom_site_label_3
_geom_angle
_geom_angle_site_symmetry_1
_geom_angle_site_symmetry_3
O1 Zn1 N12 111.83(14) . .
O1 Zn1 N5 102.69(17) . 8_455
N12 Zn1 N5 120.40(15) . 8_455
O1 Zn1 N7 101.59(14) . .
N12 Zn1 N7 110.39(14) . .
N5 Zn1 N7 108.11(17) 8_455 .
O1 Zn2 N14 115.06(14) 5_464 .
O1 Zn2 N3 101.48(14) 5_464 8_455
N14 Zn2 N3 117.66(14) . 8_455
O1 Zn2 N10 94.89(14) 5_464 8_465
N14 Zn2 N10 110.80(14) . 8_465
N3 Zn2 N10 114.42(14) 8_455 8_465
C19 N3 C21 106.4(4) . .
C19 N3 Zn2 134.2(3) . 8_556
C21 N3 Zn2 119.0(3) . 8_556
Zn1 O1 Zn2 129.54(17) . 5_464
C19 N2 C20 107.2(3) . .
C19 N2 C4 126.9(3) . .
C20 N2 C4 125.8(3) . .
C52 N14 C54 106.3(3) . .
C52 N14 Zn2 131.8(3) . .
C54 N14 Zn2 121.9(3) . .
C23 N4 C22 108.7(4) . .
C23 N4 C10 126.6(4) . .
C22 N4 C10 124.7(4) . .
C49 N11 C50 107.0(3) . .
C49 N11 C43 126.4(3) . .
C50 N11 C43 126.6(3) . .
C52 N13 C37 127.1(4) . .
C52 N13 C53 106.8(3) . .
C37 N13 C53 126.0(3) . .
C49 N12 C51 105.7(4) . .
C49 N12 Zn1 130.9(3) . .
C51 N12 Zn1 123.3(3) . .
C28 N8 C34 121.1(3) . .
C28 N8 C40 119.2(3) . .
C34 N8 C40 119.8(3) . .
C25 N7 C27 106.1(4) . .
C25 N7 Zn1 120.2(3) . .
C27 N7 Zn1 133.5(3) . .
C1 N1 C13 120.0(3) . .
C1 N1 C7 121.1(3) . .
C13 N1 C7 116.5(3) . .
C46 N10 C48 105.5(3) . .
C46 N10 Zn2 117.1(3) . 8_566
C48 N10 Zn2 136.2(3) . 8_566
C20 C21 N3 109.2(4) . .
C45 C44 C43 119.0(4) . .
C39 C34 N8 121.5(4) . .
C39 C34 C35 117.6(3) . .
N8 C34 C35 121.0(3) . .
N3 C19 N2 110.7(4) . .
C37 C38 C39 120.6(4) . .
C45 C40 C41 119.3(4) . .
C45 C40 N8 119.8(3) . .
C41 C40 N8 120.9(3) . .
C41 C42 C43 119.7(4) . .
C28 C29 C30 121.5(4) . .
C5 C6 C1 120.3(4) . .
C24 N5 C22 106.4(4) . .
C24 N5 Zn1 120.3(3) . 8_556
C22 N5 Zn1 128.8(3) . 8_556
C4 C5 C6 120.3(4) . .
N14 C52 N13 111.5(4) . .
C29 C28 N8 121.2(4) . .
C29 C28 C33 117.4(4) . .
N8 C28 C33 121.4(3) . .
C46 N9 C47 106.2(3) . .
C46 N9 C31 126.2(4) . .
C47 N9 C31 127.6(4) . .
C35 C36 C37 121.1(4) . .
C40 C45 C44 120.8(4) . .
N1 C1 C2 121.4(4) . .
N1 C1 C6 121.3(4) . .
C2 C1 C6 117.4(4) . .
C32 C33 C28 120.9(4) . .
C3 C2 C1 122.0(4) . .
N10 C46 N9 112.2(4) . .
C30 C31 C32 119.2(4) . .
C30 C31 N9 121.0(4) . .
C32 C31 N9 119.8(4) . .
C8 C7 C12 119.7(4) . .
C8 C7 N1 121.9(4) . .
C12 C7 N1 118.5(4) . .
C7 C12 C11 119.3(4) . .
N12 C49 N11 111.1(3) . .
C42 C41 C40 120.8(3) . .
C25 N6 C26 107.7(3) . .
C25 N6 C16 125.7(3) . .
C26 N6 C16 126.4(4) . .
N11 C43 C42 120.9(3) . .
N11 C43 C44 118.8(3) . .
C42 C43 C44 120.2(4) . .
C38 C37 C36 118.9(4) . .
C38 C37 N13 120.4(4) . .
C36 C37 N13 120.7(4) . .
C33 C32 C31 120.8(4) . .
C34 C39 C38 121.0(4) . .
C51 C50 N11 106.5(4) . .
C5 C4 C3 120.2(4) . .
C5 C4 N2 119.7(4) . .
C3 C4 N2 120.1(4) . .
C7 C8 C9 120.6(4) . .
C21 C20 N2 106.5(4) . .
C9 C10 C11 122.0(4) . .
C9 C10 N4 118.8(4) . .
C11 C10 N4 119.2(4) . .
C50 C51 N12 109.6(4) . .
C54 C53 N13 105.7(4) . .
C2 C3 C4 119.8(4) . .
C36 C35 C34 120.8(4) . .
N7 C25 N6 110.5(4) . .
C14 C13 C18 119.5(4) . .
C14 C13 N1 121.7(4) . .
C18 C13 N1 118.8(4) . .
C10 C11 C12 119.3(4) . .
C31 C30 C29 120.0(4) . .
C53 C54 N14 109.7(4) . .
N5 C22 N4 110.0(4) . .
C47 C48 N10 109.9(4) . .
C10 C9 C8 119.2(4) . .
N7 C27 C26 110.0(4) . .
N5 C24 C23 108.7(5) . .
N4 C23 C24 106.1(5) . .
C13 C14 C15 120.6(4) . .
C27 C26 N6 105.6(4) . .
C48 C47 N9 106.2(4) . .
O10 S1 O9 110.1(5) . .
O10 S1 O8 107.1(5) . .
O9 S1 O8 113.7(6) . .
O10 S1 C59 112.1(6) . .
O9 S1 C59 104.5(5) . .
O8 S1 C59 109.4(7) . .
C18 C17 C16 119.4(4) . .
C15 C16 C17 121.2(4) . .
C15 C16 N6 119.7(4) . .
C17 C16 N6 119.1(4) . .
C17 C18 C13 120.6(4) . .
C58 S2 O7 103.0(9) . .
C58 S2 O5 108.6(7) . .
O7 S2 O5 111.6(7) . .
C58 S2 O6 113.1(7) . .
O7 S2 O6 111.1(7) . .
O5 S2 O6 109.4(7) . .
C16 C15 C14 118.7(4) . .
C60 C62 C62 114.6(17) . 2
C60 C62 C57 123.1(13) . .
C62 C62 C57 122.3(17) 2 .
C59 C61 C58 125.7(14) . .
C58 C60 C62 117.6(12) . .
C58 C60 C55 115.6(16) . .
C62 C60 C55 126.8(17) . .
C61 C59 C57 117.9(13) . .
C61 C59 S1 113.7(12) . .
C57 C59 S1 128.3(12) . .
S2 C58 C60 117.6(14) . .
S2 C58 C61 127.9(16) . .
C60 C58 C61 114.1(12) . .
C59 C57 C62 121.4(15) . .
C59 C57 C56 108.8(15) . .
C62 C57 C56 129.5(16) . .
C57 C56 C55 103.0(18) . 2
C60 C55 C56 123.9(18) . 2
O4 N15 O2 124.5(11) . .
O4 N15 O3 121.1(10) . .
O2 N15 O3 113.6(10) . .

loop_
_geom_bond_atom_site_label_1
_geom_bond_atom_site_label_2
_geom_bond_distance
_geom_bond_site_symmetry_2
Zn1 O1 1.930(3) .
Zn1 N12 1.976(4) .
Zn1 N5 1.983(4) 8_455
Zn1 N7 2.009(3) .
Zn2 O1 1.934(3) 5_464
Zn2 N14 1.985(4) .
Zn2 N3 1.989(4) 8_455
Zn2 N10 2.023(3) 8_465
N3 C19 1.320(5) .
N3 C21 1.386(5) .
N3 Zn2 1.989(4) 8_556
O1 Zn2 1.934(3) 5_464
N2 C19 1.346(5) .
N2 C20 1.388(5) .
N2 C4 1.435(5) .
N14 C52 1.310(5) .
N14 C54 1.381(6) .
N4 C23 1.350(7) .
N4 C22 1.338(6) .
N4 C10 1.448(5) .
N11 C49 1.357(5) .
N11 C50 1.390(5) .
N11 C43 1.426(5) .
N13 C52 1.352(5) .
N13 C37 1.427(5) .
N13 C53 1.395(6) .
N12 C49 1.320(5) .
N12 C51 1.400(5) .
N8 C28 1.406(5) .
N8 C34 1.418(5) .
N8 C40 1.437(5) .
N7 C25 1.328(5) .
N7 C27 1.383(6) .
N1 C1 1.409(5) .
N1 C13 1.431(5) .
N1 C7 1.418(5) .
N10 C46 1.308(5) .
N10 C48 1.383(6) .
N10 Zn2 2.023(3) 8_566
C21 C20 1.345(6) .
C44 C45 1.386(6) .
C44 C43 1.397(6) .
C34 C39 1.399(5) .
C34 C35 1.399(6) .
C38 C37 1.386(6) .
C38 C39 1.367(5) .
C40 C45 1.386(5) .
C40 C41 1.389(5) .
C42 C41 1.371(6) .
C42 C43 1.392(5) .
C29 C28 1.396(5) .
C29 C30 1.386(5) .
C6 C5 1.378(6) .
C6 C1 1.414(6) .
N5 C24 1.361(7) .
N5 C22 1.341(6) .
N5 Zn1 1.983(4) 8_556
C5 C4 1.385(6) .
C28 C33 1.413(6) .
N9 C46 1.348(5) .
N9 C47 1.391(6) .
N9 C31 1.419(5) .
C36 C35 1.368(6) .
C36 C37 1.375(6) .
C1 C2 1.396(6) .
C33 C32 1.362(6) .
C2 C3 1.366(6) .
C31 C30 1.379(6) .
C31 C32 1.402(6) .
C7 C8 1.398(6) .
C7 C12 1.398(6) .
C12 C11 1.410(6) .
N6 C25 1.344(5) .
N6 C26 1.396(5) .
N6 C16 1.432(5) .
C50 C51 1.343(6) .
C4 C3 1.375(6) .
C8 C9 1.387(6) .
C10 C9 1.375(6) .
C10 C11 1.375(7) .
C53 C54 1.357(6) .
C13 C14 1.379(6) .
C13 C18 1.396(6) .
C48 C47 1.345(6) .
C27 C26 1.346(6) .
C24 C23 1.382(8) .
C14 C15 1.397(6) .
S1 O10 1.423(7) .
S1 O9 1.424(8) .
S1 O8 1.497(8) .
S1 C59 1.838(14) .
C17 C18 1.382(6) .
C17 C16 1.377(6) .
C16 C15 1.396(6) .
S2 C58 1.566(14) .
S2 O7 1.415(10) .
S2 O5 1.361(11) .
S2 O6 1.580(11) .
C62 C60 1.369(18) .
C62 C62 1.42(2) 2
C62 C57 1.396(17) .
C61 C59 1.326(16) .
C61 C58 1.466(18) .
C60 C58 1.490(19) .
C60 C55 1.42(2) .
C59 C57 1.377(17) .
C57 C56 1.529(19) .
C56 C55 1.58(2) 2
C55 C56 1.58(2) 2
O4 N15 1.010(9) .
O3 N15 1.314(11) .
N15 O2 1.297(10) .

loop_
_platon_squeeze_void_nr
_platon_squeeze_void_average_x
_platon_squeeze_void_average_y
_platon_squeeze_void_average_z
_platon_squeeze_void_volume
_platon_squeeze_void_count_electrons
_platon_squeeze_void_content
1 0.000 -0.041 0.250 97 34 ' '
2 0.000 0.041 0.750 97 34 ' '
3 0.500 0.000 0.564 2601 646 ' '
4 0.000 0.500 0.616 2601 646 ' '
5 0.500 0.459 0.250 97 34 ' '
6 0.500 0.541 0.750 97 34 ' '
